data_4517079
loop_
_publ_author_name
'Kaur, Ramanpreet'
'Perumal, S. S. R. R.'
'Bhattacharyya, Aninda J.'
'Yashonath, S.'
'Guru Row, T. N.'

_publ_section_title
;
 Structural Insights into Proton Conduction in Gallic Acid--Isoniazid
 Cocrystals
;
_journal_issue 2
_journal_name_full 'Crystal Growth &amp; Design'
_journal_page_first 423
_journal_paper_doi 10.1021/cg4018807
_journal_volume 14
_journal_year 2014
_chemical_compound_source 'see text'
_chemical_formula_moiety 'C6 H8 N3 O, C7 H5 O5, H2 O'
_chemical_formula_sum 'C13 H15 N3 O7'
_chemical_formula_weight 325.28
_chemical_name_common 'gallic acid isoniazid dihydrate'
_chemical_name_systematic
;
3,4,5-trihydroxybenzoic acid:isonicotinic acid hydrazide dihydrate
;
_space_group_IT_number 4
_space_group_name_Hall 'P 2yb'
_space_group_name_H-M_alt 'P 1 21 1'
_symmetry_cell_setting monoclinic
_symmetry_Int_Tables_number 4
_symmetry_space_group_name_Hall 'P 2yb'
_symmetry_space_group_name_H-M 'P 1 21 1'
_atom_sites_solution_hydrogens mixed
_cell_angle_alpha 90
_cell_angle_beta 101.362(5)
_cell_angle_gamma 90
_cell_formula_units_Z 4
_cell_length_a 6.8714(4)
_cell_length_b 22.4993(13)
_cell_length_c 8.9878(4)
_cell_measurement_reflns_used 5014
_cell_measurement_temperature 150(2)
_cell_measurement_theta_max 32.1740
_cell_measurement_theta_min 2.9160
_cell_volume 1362.30(13)
_computing_cell_refinement
;
CrysAlisPro, Agilent Technologies,
Version 1.171.36.28 (release 01-02-2013 CrysAlis171 .NET)
(compiled Feb  1 2013,16:14:44)
;
_computing_data_collection
;
CrysAlisPro, Agilent Technologies,
Version 1.171.36.28 (release 01-02-2013 CrysAlis171 .NET)
(compiled Feb  1 2013,16:14:44)
;
_computing_data_reduction
;
CrysAlisPro, Agilent Technologies,
Version 1.171.36.28 (release 01-02-2013 CrysAlis171 .NET)
(compiled Feb  1 2013,16:14:44)
_computing_structure_solution        ?
_computing_structure_refinement      ?
_computing_molecular_graphics        ?
_computing_publication_material      'PLATON (Spek, 2003)'
 
#===============================================================================
 
# 8. REFINEMENT DATA
 
_reflns_special_details

 Reflections were merged by SHELXL according to the crystal
 class for the calculation of statistics and refinement.
 
 _reflns_Friedel_fraction is defined as the number of unique
 Friedel pairs measured divided by the number that would be
 possible theoretically, ignoring centric projections and
 systematic absences.
;
_diffrn_ambient_temperature 150(2)
_diffrn_measured_fraction_theta_full 0.999
_diffrn_measured_fraction_theta_max 0.910
_diffrn_measurement_device_type 'Xcalibur, Eos, Nova'
_diffrn_measurement_method '\w scans'
_diffrn_radiation_monochromator mirror
_diffrn_radiation_probe x-ray
_diffrn_radiation_source 'Mova (Mo) X-ray Source'
_diffrn_radiation_type MoK\a
_diffrn_radiation_wavelength 0.71073
_diffrn_reflns_av_R_equivalents 0.0420
_diffrn_reflns_av_unetI/netI 0.0788
_diffrn_reflns_limit_h_max 9
_diffrn_reflns_limit_h_min -9
_diffrn_reflns_limit_k_max 34
_diffrn_reflns_limit_k_min -33
_diffrn_reflns_limit_l_max 13
_diffrn_reflns_limit_l_min -13
_diffrn_reflns_number 15854
_diffrn_reflns_reduction_process
;
;
_diffrn_reflns_theta_full 25.000
_diffrn_reflns_theta_max 32.873
_diffrn_reflns_theta_min 2.482
_exptl_absorpt_coefficient_mu 0.131
_exptl_absorpt_correction_T_max 1.00000
_exptl_absorpt_correction_T_min 0.72578
_exptl_absorpt_correction_type multi-scan
_exptl_absorpt_process_details
;
CrysAlisPro, Agilent Technologies,
Version 1.171.36.28 (release 01-02-2013 CrysAlis171 .NET)
(compiled Feb  1 2013,16:14:44)
Empirical absorption correction using spherical harmonics,
 implemented in SCALE3 ABSPACK scaling algorithm.
;
_exptl_crystal_colour yellow
_exptl_crystal_density_diffrn 1.586
_exptl_crystal_density_method 'Not Measured'
_exptl_crystal_description block
_exptl_crystal_F_000 680
_exptl_crystal_size_max 0.530
_exptl_crystal_size_mid 0.310
_exptl_crystal_size_min 0.090
_refine_diff_density_max 0.353
_refine_diff_density_min -0.319
_refine_diff_density_rms 0.062
_refine_ls_abs_structure_details
;
 Flack x determined using 2562 quotients [(I+)-(I-)]/[(I+)+(I-)]
 (Parsons and Flack (2004), Acta Cryst. A60, s61).
;
_refine_ls_abs_structure_Flack -0.5(6)
_refine_ls_extinction_method none
_refine_ls_goodness_of_fit_ref 1.020
_refine_ls_hydrogen_treatment mixed
_refine_ls_matrix_type full
_refine_ls_number_parameters 487
_refine_ls_number_reflns 9012
_refine_ls_number_restraints 1
_refine_ls_restrained_S_all 1.020
_refine_ls_R_factor_all 0.0770
_refine_ls_R_factor_gt 0.0577
_refine_ls_shift/su_max 0.000
_refine_ls_shift/su_mean 0.000
_refine_ls_structure_factor_coef Fsqd
_refine_ls_weighting_details
;
 w=1/[\s^2^(Fo^2^)+(0.0402P)^2^+0.0052P]
 where P=(Fo^2^+2Fc^2^)/3
;
_refine_ls_weighting_scheme calc
_refine_ls_wR_factor_gt 0.1029
_refine_ls_wR_factor_ref 0.1141
_reflns_number_gt 7057
_reflns_number_total 9012
_reflns_threshold_expression >2sigma(I)
_cod_data_source_file cg4018807_si_002.cif
_cod_data_source_block 150K_GINZH
_cod_depositor_comments
;
The following automatic conversions were performed:

data item '_symmetry_cell_setting' value 'Monoclinic' was changed to
'monoclinic' in accordance with the
/home/saulius/struct/COD-crude-data/automatic-downloads/DataCite-retrospective/ACS/depositions/lib/dictionaries/cif_core.dic
dictionary named 'cif_core.dic' version 2.4.2 last updated on
2011-04-26.

Automatic conversion script
Id: cif_fix_values 6909 2019-04-08 15:41:33Z antanas 
;
_cod_original_sg_symbol_H-M 'P 21'
_cod_original_formula_sum 'C13 H15 N3 O7 '
_cod_database_code 4517079

loop_
_symmetry_equiv_pos_site_id
_symmetry_equiv_pos_as_xyz
1 x,y,z
2 -x,1/2+y,-z

loop_
_atom_site_label
_atom_site_type_symbol
_atom_site_fract_x
_atom_site_fract_y
_atom_site_fract_z
_atom_site_U_iso_or_equiv
_atom_site_adp_type
_atom_site_occupancy
_atom_site_site_symmetry_order
_atom_site_calc_flag
_atom_site_refinement_flags_posn
_atom_site_refinement_flags_adp
C1 C 0.2713(4) 0.52987(14) 0.8788(3) 0.0136(6) Uani 1 1 d . .
C2 C 0.4389(4) 0.52705(15) 0.7940(3) 0.0137(5) Uani 1 1 d . .
C3 C 0.5121(4) 0.47222(14) 0.7575(3) 0.0147(6) Uani 1 1 d . .
H3 H 0.4570 0.4365 0.7876 0.018 Uiso 1 1 calc R U
C4 C 0.6660(5) 0.46965(14) 0.6771(4) 0.0170(6) Uani 1 1 d . .
C5 C 0.7503(4) 0.52199(14) 0.6349(3) 0.0144(6) Uani 1 1 d . .
C6 C 0.6784(5) 0.57661(15) 0.6730(3) 0.0154(6) Uani 1 1 d . .
C7 C 0.5226(4) 0.57927(14) 0.7515(3) 0.0152(6) Uani 1 1 d . .
H7 H 0.4734 0.6167 0.7761 0.018 Uiso 1 1 calc R U
C8 C 0.2370(4) 0.74972(14) 0.9119(3) 0.0127(6) Uani 1 1 d . .
C9 C 0.3182(4) 0.74280(14) 1.0800(3) 0.0126(5) Uani 1 1 d . .
C10 C 0.3648(4) 0.68827(14) 1.1521(3) 0.0162(6) Uani 1 1 d . .
H10 H 0.3397 0.6521 1.0971 0.019 Uiso 1 1 calc R U
C11 C 0.4484(5) 0.68790(14) 1.3054(3) 0.0173(6) Uani 1 1 d . .
H11 H 0.4832 0.6511 1.3555 0.021 Uiso 1 1 calc R U
C12 C 0.4319(5) 0.79172(15) 1.3186(3) 0.0181(6) Uani 1 1 d . .
H12 H 0.4535 0.8270 1.3776 0.022 Uiso 1 1 calc R U
C13 C 0.3501(4) 0.79486(14) 1.1652(3) 0.0165(6) Uani 1 1 d . .
H13 H 0.3159 0.8323 1.1184 0.020 Uiso 1 1 calc R U
C14 C 0.3573(4) 0.28199(14) 1.2569(3) 0.0146(6) Uani 1 1 d . .
C15 C 0.2713(4) 0.27855(14) 1.0897(3) 0.0121(5) Uani 1 1 d . .
C16 C 0.2214(4) 0.22364(14) 1.0212(3) 0.0142(6) Uani 1 1 d . .
H16 H 0.2393 0.1884 1.0805 0.017 Uiso 1 1 calc R U
C17 C 0.1454(4) 0.22030(14) 0.8658(3) 0.0141(6) Uani 1 1 d . .
C18 C 0.1169(4) 0.27184(14) 0.7776(3) 0.0127(5) Uani 1 1 d . .
C19 C 0.1689(4) 0.32691(14) 0.8469(3) 0.0137(6) Uani 1 1 d . .
C20 C 0.2444(4) 0.33035(14) 1.0024(3) 0.0136(5) Uani 1 1 d . .
H20 H 0.2775 0.3679 1.0490 0.016 Uiso 1 1 calc R U
C21 C 0.1677(4) -0.06495(15) 0.9065(3) 0.0150(6) Uani 1 1 d . .
H21 H 0.1187 -0.1023 0.9321 0.018 Uiso 1 1 calc R U
C22 C 0.3247(4) -0.06340(14) 0.8304(3) 0.0144(6) Uani 1 1 d . .
H22 H 0.3839 -0.0991 0.8046 0.017 Uiso 1 1 calc R U
C23 C 0.3937(4) -0.00825(14) 0.7924(3) 0.0131(6) Uani 1 1 d . .
C24 C 0.5623(4) -0.00037(15) 0.7074(3) 0.0144(6) Uani 1 1 d . .
C25 C 0.3040(5) 0.04276(14) 0.8320(4) 0.0181(6) Uani 1 1 d . .
H25 H 0.3486 0.0807 0.8063 0.022 Uiso 1 1 calc R U
C26 C 0.1485(5) 0.03836(14) 0.9093(4) 0.0183(6) Uani 1 1 d . .
H26 H 0.0875 0.0734 0.9374 0.022 Uiso 1 1 calc R U
N1 N 0.4807(4) 0.73861(12) 1.3840(3) 0.0156(5) Uani 1 1 d . .
N2 N 0.2069(4) 0.69979(13) 0.8286(3) 0.0161(5) Uani 1 1 d . .
N3 N 0.1507(4) 0.70349(14) 0.6677(3) 0.0179(5) Uani 1 1 d . .
N4 N 0.0839(4) -0.01517(12) 0.9446(3) 0.0147(5) Uani 1 1 d . .
N5 N 0.6443(4) -0.04975(13) 0.6660(3) 0.0165(5) Uani 1 1 d . .
N6 N 0.8011(4) -0.04699(14) 0.5844(3) 0.0180(6) Uani 1 1 d . .
O1 O 0.2077(3) 0.57797(10) 0.9159(2) 0.0196(5) Uani 1 1 d . .
O2 O 0.2004(3) 0.47898(10) 0.9111(2) 0.0171(5) Uani 1 1 d . .
O1W O 0.9489(4) 0.35296(12) 0.4335(3) 0.0222(5) Uani 1 1 d . .
O3 O 0.7667(4) 0.62560(11) 0.6261(3) 0.0245(5) Uani 1 1 d . .
O2W O 0.9063(3) 0.10901(11) 0.5428(3) 0.0186(5) Uani 1 1 d . .
O4 O 0.9002(4) 0.51654(11) 0.5559(3) 0.0219(5) Uani 1 1 d . .
O5 O 0.7266(4) 0.41491(11) 0.6420(3) 0.0292(6) Uani 1 1 d . .
O6 O 0.2098(3) 0.79975(10) 0.8552(2) 0.0190(5) Uani 1 1 d . .
O7 O 0.4149(4) 0.32957(10) 1.3190(2) 0.0208(5) Uani 1 1 d . .
O8 O 0.3693(4) 0.23237(11) 1.3300(2) 0.0258(6) Uani 1 1 d . .
O9 O 0.1428(3) 0.37529(10) 0.7527(2) 0.0191(5) Uani 1 1 d . .
O10 O 0.0406(3) 0.26520(11) 0.6266(2) 0.0193(5) Uani 1 1 d . .
O11 O 0.1018(4) 0.16541(10) 0.8053(3) 0.0217(5) Uani 1 1 d . .
O15 O 0.6179(3) 0.05006(10) 0.6808(3) 0.0223(5) Uani 1 1 d . .
H1N H 0.544(6) 0.737(2) 1.497(5) 0.051(13) Uiso 1 1 d . .
H1W1 H 0.902(6) 0.339(2) 0.348(5) 0.034(12) Uiso 1 1 d . .
H1W2 H 0.865(7) 0.131(3) 0.461(6) 0.072(17) Uiso 1 1 d . .
H2N H 0.214(5) 0.6617(17) 0.869(4) 0.014(9) Uiso 1 1 d . .
H2W1 H 1.045(6) 0.3809(19) 0.424(4) 0.026(11) Uiso 1 1 d . .
H2W2 H 0.799(8) 0.093(3) 0.574(6) 0.071(18) Uiso 1 1 d . .
H3O H 0.709(8) 0.660(3) 0.656(6) 0.067(17) Uiso 1 1 d . .
H3N1 H 0.231(7) 0.728(2) 0.639(5) 0.048(14) Uiso 1 1 d . .
H3N2 H 0.028(6) 0.7224(18) 0.652(4) 0.029(11) Uiso 1 1 d . .
H4N H -0.049(8) -0.018(3) 1.008(6) 0.072(16) Uiso 1 1 d . .
H4O H 0.929(6) 0.552(2) 0.531(4) 0.031(12) Uiso 1 1 d . .
H5N H 0.604(5) -0.0882(18) 0.680(4) 0.018(9) Uiso 1 1 d . .
H5O H 0.812(7) 0.416(2) 0.590(5) 0.045(13) Uiso 1 1 d . .
H6N1 H 0.754(5) -0.0348(16) 0.484(4) 0.014(8) Uiso 1 1 d . .
H6N2 H 0.892(6) -0.0178(19) 0.625(4) 0.022(10) Uiso 1 1 d . .
H9O H 0.166(7) 0.410(3) 0.818(6) 0.070(17) Uiso 1 1 d . .
H10O H 0.026(6) 0.301(2) 0.580(5) 0.037(12) Uiso 1 1 d . .
H11O H 0.048(6) 0.1681(19) 0.713(5) 0.029(11) Uiso 1 1 d . .

loop_
_atom_site_aniso_label
_atom_site_aniso_U_11
_atom_site_aniso_U_22
_atom_site_aniso_U_33
_atom_site_aniso_U_23
_atom_site_aniso_U_13
_atom_site_aniso_U_12
C1 0.0156(13) 0.0133(14) 0.0126(12) -0.0012(11) 0.0040(10) -0.0030(12)
C2 0.0130(13) 0.0149(14) 0.0137(12) 0.0004(11) 0.0034(9) 0.0008(12)
C3 0.0134(13) 0.0107(14) 0.0206(14) 0.0010(11) 0.0050(11) -0.0008(12)
C4 0.0155(15) 0.0126(15) 0.0236(15) 0.0000(12) 0.0056(11) 0.0020(12)
C5 0.0160(13) 0.0129(15) 0.0157(13) -0.0005(11) 0.0064(10) 0.0003(13)
C6 0.0189(14) 0.0119(14) 0.0165(13) 0.0017(11) 0.0063(11) -0.0006(13)
C7 0.0179(14) 0.0118(14) 0.0173(14) -0.0013(11) 0.0070(11) 0.0006(12)
C8 0.0115(13) 0.0137(15) 0.0138(13) 0.0000(11) 0.0044(10) 0.0011(12)
C9 0.0134(13) 0.0133(14) 0.0120(12) -0.0003(11) 0.0045(10) 0.0004(12)
C10 0.0219(15) 0.0105(14) 0.0163(14) -0.0015(11) 0.0039(11) 0.0000(12)
C11 0.0237(16) 0.0122(15) 0.0164(14) 0.0016(11) 0.0050(11) 0.0014(13)
C12 0.0239(16) 0.0139(15) 0.0161(14) -0.0020(11) 0.0032(11) 0.0004(13)
C13 0.0212(15) 0.0105(14) 0.0171(14) 0.0010(11) 0.0024(11) 0.0004(12)
C14 0.0166(13) 0.0144(15) 0.0133(13) -0.0004(11) 0.0041(10) -0.0011(12)
C15 0.0134(13) 0.0120(14) 0.0114(12) 0.0006(10) 0.0038(9) -0.0001(12)
C16 0.0188(14) 0.0110(14) 0.0130(12) 0.0018(11) 0.0034(10) 0.0009(12)
C17 0.0163(14) 0.0104(14) 0.0156(13) -0.0017(11) 0.0029(11) -0.0008(12)
C18 0.0136(13) 0.0133(14) 0.0110(12) -0.0008(11) 0.0021(9) 0.0009(12)
C19 0.0133(13) 0.0120(14) 0.0155(12) 0.0027(11) 0.0025(10) 0.0005(12)
C20 0.0147(13) 0.0123(14) 0.0139(12) -0.0015(10) 0.0032(10) 0.0003(11)
C21 0.0176(14) 0.0101(13) 0.0182(14) 0.0011(11) 0.0056(11) -0.0011(12)
C22 0.0172(14) 0.0099(13) 0.0164(13) 0.0004(11) 0.0044(10) 0.0015(12)
C23 0.0148(13) 0.0139(15) 0.0113(12) 0.0000(10) 0.0043(10) 0.0000(12)
C24 0.0146(14) 0.0155(15) 0.0138(13) -0.0001(11) 0.0046(10) -0.0007(12)
C25 0.0234(16) 0.0115(15) 0.0217(15) 0.0018(11) 0.0101(12) -0.0009(13)
C26 0.0231(16) 0.0103(15) 0.0241(15) -0.0002(11) 0.0108(12) 0.0040(13)
N1 0.0200(13) 0.0151(13) 0.0123(11) 0.0006(10) 0.0046(9) 0.0004(11)
N2 0.0221(13) 0.0137(13) 0.0125(11) 0.0007(10) 0.0034(9) -0.0002(11)
N3 0.0236(14) 0.0182(14) 0.0113(11) -0.0013(10) 0.0021(10) -0.0016(12)
N4 0.0157(12) 0.0142(12) 0.0154(12) 0.0016(10) 0.0062(9) 0.0002(11)
N5 0.0196(13) 0.0120(13) 0.0210(13) -0.0006(10) 0.0119(10) -0.0010(11)
N6 0.0186(13) 0.0200(14) 0.0184(13) 0.0018(11) 0.0107(10) 0.0029(12)
O1 0.0252(12) 0.0132(11) 0.0234(11) -0.0018(9) 0.0124(9) -0.0003(10)
O2 0.0198(11) 0.0110(11) 0.0236(11) -0.0001(9) 0.0117(9) -0.0006(9)
O1W 0.0275(12) 0.0235(13) 0.0144(11) 0.0025(9) 0.0010(9) -0.0085(11)
O3 0.0317(13) 0.0110(12) 0.0376(14) 0.0014(10) 0.0233(11) -0.0017(11)
O2W 0.0205(11) 0.0174(12) 0.0188(11) 0.0041(9) 0.0061(8) -0.0011(10)
O4 0.0238(12) 0.0135(12) 0.0335(13) 0.0017(10) 0.0177(10) 0.0010(10)
O5 0.0308(14) 0.0128(12) 0.0525(17) -0.0009(11) 0.0287(13) 0.0033(11)
O6 0.0263(12) 0.0138(12) 0.0154(10) 0.0024(8) 0.0000(8) -0.0005(10)
O7 0.0351(13) 0.0131(11) 0.0128(10) -0.0020(8) 0.0011(9) -0.0031(10)
O8 0.0503(16) 0.0124(11) 0.0123(10) 0.0010(9) 0.0000(10) -0.0040(11)
O9 0.0282(12) 0.0127(11) 0.0145(10) 0.0025(8) -0.0006(9) -0.0005(10)
O10 0.0300(12) 0.0123(11) 0.0130(10) 0.0004(9) -0.0022(8) 0.0007(10)
O11 0.0362(13) 0.0102(11) 0.0155(11) -0.0020(9) -0.0030(9) -0.0013(10)
O15 0.0282(12) 0.0119(12) 0.0311(13) 0.0014(10) 0.0163(10) -0.0022(10)

loop_
_atom_type_symbol
_atom_type_description
_atom_type_scat_dispersion_real
_atom_type_scat_dispersion_imag
_atom_type_scat_source
O O 0.0106 0.0060 'International Tables Vol C Tables 4.2.6.8 and 6.1.1.4'
N N 0.0061 0.0033 'International Tables Vol C Tables 4.2.6.8 and 6.1.1.4'
H H 0.0000 0.0000 'International Tables Vol C Tables 4.2.6.8 and 6.1.1.4'
C C 0.0033 0.0016 'International Tables Vol C Tables 4.2.6.8 and 6.1.1.4'

loop_
_geom_angle_atom_site_label_1
_geom_angle_atom_site_label_2
_geom_angle_atom_site_label_3
_geom_angle
O1 C1 O2 122.9(2)
O1 C1 C2 121.4(3)
O2 C1 C2 115.8(3)
C7 C2 C3 119.5(2)
C7 C2 C1 120.2(3)
C3 C2 C1 120.3(3)
C4 C3 C2 120.3(3)
C4 C3 H3 119.9
C2 C3 H3 119.9
O5 C4 C3 117.2(3)
O5 C4 C5 122.6(3)
C3 C4 C5 120.2(3)
O4 C5 C6 123.2(3)
O4 C5 C4 117.4(3)
C6 C5 C4 119.4(2)
O3 C6 C5 115.8(3)
O3 C6 C7 123.7(3)
C5 C6 C7 120.5(3)
C2 C7 C6 120.1(3)
C2 C7 H7 119.9
C6 C7 H7 119.9
O6 C8 N2 122.6(3)
O6 C8 C9 120.1(3)
N2 C8 C9 117.2(3)
C13 C9 C10 119.2(3)
C13 C9 C8 116.7(3)
C10 C9 C8 124.1(3)
C11 C10 C9 118.7(3)
C11 C10 H10 120.7
C9 C10 H10 120.7
N1 C11 C10 120.9(3)
N1 C11 H11 119.5
C10 C11 H11 119.5
N1 C12 C13 119.9(3)
N1 C12 H12 120.1
C13 C12 H12 120.1
C12 C13 C9 119.6(3)
C12 C13 H13 120.2
C9 C13 H13 120.2
O7 C14 O8 122.5(3)
O7 C14 C15 121.6(3)
O8 C14 C15 115.9(3)
C16 C15 C20 119.8(3)
C16 C15 C14 120.1(3)
C20 C15 C14 120.0(3)
C15 C16 C17 120.2(3)
C15 C16 H16 119.9
C17 C16 H16 119.9
O11 C17 C16 117.4(3)
O11 C17 C18 122.2(3)
C16 C17 C18 120.5(3)
O10 C18 C17 117.2(3)
O10 C18 C19 123.6(3)
C17 C18 C19 119.2(2)
O9 C19 C20 123.6(3)
O9 C19 C18 115.9(2)
C20 C19 C18 120.5(3)
C19 C20 C15 119.9(3)
C19 C20 H20 120.0
C15 C20 H20 120.0
N4 C21 C22 121.5(3)
N4 C21 H21 119.3
C22 C21 H21 119.3
C21 C22 C23 118.5(3)
C21 C22 H22 120.7
C23 C22 H22 120.7
C25 C23 C22 119.1(2)
C25 C23 C24 117.1(3)
C22 C23 C24 123.8(3)
O15 C24 N5 123.2(3)
O15 C24 C23 120.0(3)
N5 C24 C23 116.7(3)
C23 C25 C26 119.7(3)
C23 C25 H25 120.1
C26 C25 H25 120.1
N4 C26 C25 120.3(3)
N4 C26 H26 119.8
C25 C26 H26 119.8
C11 N1 C12 121.7(3)
C11 N1 H1N 119(3)
C12 N1 H1N 120(3)
C8 N2 N3 119.9(3)
C8 N2 H2N 125(2)
N3 N2 H2N 116(2)
N2 N3 H3N1 106(3)
N2 N3 H3N2 104(2)
H3N1 N3 H3N2 106(4)
C21 N4 C26 120.8(2)
C21 N4 H4N 120(3)
C26 N4 H4N 119(3)
C24 N5 N6 120.9(3)
C24 N5 H5N 126(2)
N6 N5 H5N 113(2)
N5 N6 H6N1 111(2)
N5 N6 H6N2 110(2)
H6N1 N6 H6N2 105(3)
H1W1 O1W H2W1 110(4)
C6 O3 H3O 110(3)
H1W2 O2W H2W2 110(4)
C5 O4 H4O 107(3)
C4 O5 H5O 113(4)
C19 O9 H9O 106(3)
C18 O10 H10O 111(3)
C17 O11 H11O 110(3)

loop_
_geom_bond_atom_site_label_1
_geom_bond_atom_site_label_2
_geom_bond_distance
C1 O1 1.237(4)
C1 O2 1.299(4)
C1 C2 1.502(4)
C2 C7 1.394(4)
C2 C3 1.396(4)
C3 C4 1.395(4)
C3 H3 0.9500
C4 O5 1.357(4)
C4 C5 1.397(4)
C5 O4 1.367(3)
C5 C6 1.392(4)
C6 O3 1.365(4)
C6 C7 1.395(4)
C7 H7 0.9500
C8 O6 1.234(4)
C8 N2 1.343(4)
C8 C9 1.513(4)
C9 C13 1.393(4)
C9 C10 1.395(4)
C10 C11 1.384(4)
C10 H10 0.9500
C11 N1 1.337(4)
C11 H11 0.9500
C12 N1 1.345(4)
C12 C13 1.385(4)
C12 H12 0.9500
C13 H13 0.9500
C14 O7 1.236(4)
C14 O8 1.290(4)
C14 C15 1.504(4)
C15 C16 1.393(4)
C15 C20 1.397(4)
C16 C17 1.394(4)
C16 H16 0.9500
C17 O11 1.359(4)
C17 C18 1.396(4)
C18 O10 1.364(3)
C18 C19 1.401(4)
C19 O9 1.369(4)
C19 C20 1.394(4)
C20 H20 0.9500
C21 N4 1.334(4)
C21 C22 1.387(4)
C21 H21 0.9500
C22 C23 1.394(4)
C22 H22 0.9500
C23 C25 1.382(4)
C23 C24 1.519(4)
C24 O15 1.235(4)
C24 N5 1.332(4)
C25 C26 1.388(4)
C25 H25 0.9500
C26 N4 1.343(4)
C26 H26 0.9500
N1 H1N 1.03(5)
N2 N3 1.424(3)
N2 H2N 0.93(4)
N3 H3N1 0.86(5)
N3 H3N2 0.93(4)
N4 H4N 1.17(5)
N5 N6 1.419(3)
N5 H5N 0.92(4)
N6 H6N1 0.94(4)
N6 H6N2 0.93(4)
O1W H1W1 0.83(4)
O1W H2W1 0.92(4)
O3 H3O 0.93(6)
O2W H1W2 0.89(6)
O2W H2W2 0.92(6)
O4 H4O 0.86(4)
O5 H5O 0.82(4)
O9 H9O 0.96(6)
O10 H10O 0.90(5)
O11 H11O 0.84(4)

loop_
_geom_torsion_atom_site_label_1
_geom_torsion_atom_site_label_2
_geom_torsion_atom_site_label_3
_geom_torsion_atom_site_label_4
_geom_torsion
O1 C1 C2 C7 -1.8(4)
O2 C1 C2 C7 178.8(3)
O1 C1 C2 C3 178.0(3)
O2 C1 C2 C3 -1.4(4)
C7 C2 C3 C4 -0.9(4)
C1 C2 C3 C4 179.2(3)
C2 C3 C4 O5 -178.3(3)
C2 C3 C4 C5 1.2(5)
O5 C4 C5 O4 -0.3(5)
C3 C4 C5 O4 -179.8(3)
O5 C4 C5 C6 179.0(3)
C3 C4 C5 C6 -0.4(4)
O4 C5 C6 O3 0.2(4)
C4 C5 C6 O3 -179.2(3)
O4 C5 C6 C7 178.8(3)
C4 C5 C6 C7 -0.5(4)
C3 C2 C7 C6 0.0(4)
C1 C2 C7 C6 179.9(3)
O3 C6 C7 C2 179.3(3)
C5 C6 C7 C2 0.7(4)
O6 C8 C9 C13 2.9(4)
N2 C8 C9 C13 179.6(3)
O6 C8 C9 C10 -176.0(3)
N2 C8 C9 C10 0.7(4)
C13 C9 C10 C11 -2.4(4)
C8 C9 C10 C11 176.5(3)
C9 C10 C11 N1 1.2(4)
N1 C12 C13 C9 0.3(5)
C10 C9 C13 C12 1.6(4)
C8 C9 C13 C12 -177.3(3)
O7 C14 C15 C16 175.2(3)
O8 C14 C15 C16 -3.9(4)
O7 C14 C15 C20 -3.7(4)
O8 C14 C15 C20 177.2(3)
C20 C15 C16 C17 0.2(4)
C14 C15 C16 C17 -178.7(3)
C15 C16 C17 O11 179.2(3)
C15 C16 C17 C18 -0.5(4)
O11 C17 C18 O10 0.7(4)
C16 C17 C18 O10 -179.5(3)
O11 C17 C18 C19 -178.7(3)
C16 C17 C18 C19 1.1(4)
O10 C18 C19 O9 -1.3(4)
C17 C18 C19 O9 178.0(3)
O10 C18 C19 C20 179.4(3)
C17 C18 C19 C20 -1.3(4)
O9 C19 C20 C15 -178.3(3)
C18 C19 C20 C15 1.0(4)
C16 C15 C20 C19 -0.4(4)
C14 C15 C20 C19 178.5(3)
N4 C21 C22 C23 -0.6(4)
C21 C22 C23 C25 0.1(4)
C21 C22 C23 C24 -179.1(3)
C25 C23 C24 O15 2.3(4)
C22 C23 C24 O15 -178.4(3)
C25 C23 C24 N5 -178.2(3)
C22 C23 C24 N5 1.0(4)
C22 C23 C25 C26 0.4(5)
C24 C23 C25 C26 179.7(3)
C23 C25 C26 N4 -0.6(5)
C10 C11 N1 C12 0.8(5)
C13 C12 N1 C11 -1.5(5)
O6 C8 N2 N3 3.2(4)
C9 C8 N2 N3 -173.4(2)
C22 C21 N4 C26 0.5(4)
C25 C26 N4 C21 0.1(5)
O15 C24 N5 N6 -1.4(5)
C23 C24 N5 N6 179.2(3)
